data_1526698
loop_
_publ_author_name
'Kohlmann, H.'
'Bertheville, B.'
'Yvon, K.'
'Hansen, T.'

_publ_section_title
;
 High-pressure synthesis of novel europium magnesium hydrides
;
_journal_name_full 'Journal of Alloys Compd.'
_journal_page_first 59
_journal_page_last 68
_journal_volume 322
_journal_year 2001
_chemical_formula_sum 'D6 Eu2 Mg'
_chemical_name_systematic 'Eu2 Mg D6'
_space_group_IT_number 164
_symmetry_space_group_name_Hall '-P 3 2"'
_symmetry_space_group_name_H-M 'P -3 m 1'
_cell_angle_alpha 90
_cell_angle_beta 90
_cell_angle_gamma 120
_cell_formula_units_Z 1
_cell_length_a 5.50644
_cell_length_b 5.50644
_cell_length_c 4.10054
_cell_volume 107.675
_citation_journal_id_ASTM JALCEU
_cod_data_source_file Kohlmann_JALCEU_2001_1293.cif
_cod_data_source_block D6Eu2Mg1
_cod_original_cell_volume 107.6747
_cod_original_formula_sum 'D6 Eu2 Mg1'
_cod_database_code 1526698

loop_
_symmetry_equiv_pos_as_xyz
x,y,z
-y,x-y,z
-x+y,-x,z
y,x,-z
-x,-x+y,-z
x-y,-y,-z
-x,-y,-z
y,-x+y,-z
x-y,x,-z
-y,-x,z
x,x-y,z
-x+y,y,z

loop_
_atom_site_label
_atom_site_type_symbol
_atom_site_fract_x
_atom_site_fract_y
_atom_site_fract_z
_atom_site_occupancy
_atom_site_U_iso_or_equiv
Eu1 Eu+2 0.3333 0.6667 0.2641 1 0.0
Mg1 Mg+2 0 0 0 1 0.0
D1 D-1 0.8221 0.1779 0.243 1 0.0
